data_2225968
loop_
_publ_author_name
'Meng, Yan'

_publ_section_title
;
 3-(4-Hydroxyphenylimino)indolin-2-one
;
_journal_coeditor_code RZ2431
_journal_issue 5
_journal_name_full 'Acta Crystallographica Section E'
_journal_page_first o1055
_journal_paper_doi 10.1107/S1600536810012754
_journal_volume 66
_journal_year 2010
_chemical_formula_iupac 'C14 H10 N2 O2'
_chemical_formula_moiety 'C14 H10 N2 O2'
_chemical_formula_sum 'C14 H10 N2 O2'
_chemical_formula_weight 238.24
_chemical_name_systematic
;
3-(4-Hydroxyphenylimino)indolin-2-one
;
_space_group_IT_number 14
_symmetry_cell_setting monoclinic
_symmetry_space_group_name_Hall '-P 2yn'
_symmetry_space_group_name_H-M 'P 1 21/n 1'
_atom_sites_solution_hydrogens geom
_atom_sites_solution_primary direct
_atom_sites_solution_secondary difmap
_audit_creation_method SHELXL-97
_cell_angle_alpha 90.00
_cell_angle_beta 100.479(16)
_cell_angle_gamma 90.00
_cell_formula_units_Z 4
_cell_length_a 5.7662(17)
_cell_length_b 15.383(5)
_cell_length_c 12.898(4)
_cell_measurement_reflns_used 7285
_cell_measurement_temperature 296(2)
_cell_measurement_theta_max 25.00
_cell_measurement_theta_min 1.50
_cell_volume 1125.0(6)
_computing_cell_refinement 'SAINT-Plus (Bruker, 2002)'
_computing_data_collection 'SMART (Bruker, 2002)'
_computing_data_reduction 'SAINT-Plus (Bruker, 2002)'
_computing_molecular_graphics 'SHELXTL (Sheldrick, 2008)'
_computing_publication_material 'SHELXTL (Sheldrick, 2008)'
_computing_structure_refinement 'SHELXL97 (Sheldrick, 2008)'
_computing_structure_solution 'SHELXS97 (Sheldrick, 2008)'
_diffrn_ambient_temperature 296(2)
_diffrn_measured_fraction_theta_full 0.946
_diffrn_measured_fraction_theta_max 0.996
_diffrn_measurement_device_type 'Bruker SMART CCD'
_diffrn_measurement_method '\f and \w'
_diffrn_radiation_monochromator graphite
_diffrn_radiation_source 'fine-focus sealed tube'
_diffrn_radiation_type MoK\a
_diffrn_radiation_wavelength 0.71073
_diffrn_reflns_av_R_equivalents 0.0309
_diffrn_reflns_av_sigmaI/netI 0.0419
_diffrn_reflns_limit_h_max 7
_diffrn_reflns_limit_h_min -7
_diffrn_reflns_limit_k_max 20
_diffrn_reflns_limit_k_min -14
_diffrn_reflns_limit_l_max 16
_diffrn_reflns_limit_l_min -17
_diffrn_reflns_number 6932
_diffrn_reflns_theta_full 28.96
_diffrn_reflns_theta_max 28.96
_diffrn_reflns_theta_min 2.08
_diffrn_standards_decay_% 0
_diffrn_standards_interval_count 460
_diffrn_standards_number 2
_exptl_absorpt_coefficient_mu 0.097
_exptl_absorpt_correction_T_max 0.927
_exptl_absorpt_correction_T_min 0.889
_exptl_absorpt_correction_type multi-scan
_exptl_absorpt_process_details '(SADABS; Bruker, 2002)'
_exptl_crystal_colour colourless
_exptl_crystal_density_diffrn 1.407
_exptl_crystal_density_method 'not measured'
_exptl_crystal_description block
_exptl_crystal_F_000 496.0
_exptl_crystal_size_max 0.36
_exptl_crystal_size_mid 0.27
_exptl_crystal_size_min 0.21
_refine_diff_density_max 0.141
_refine_diff_density_min -0.209
_refine_ls_extinction_method none
_refine_ls_goodness_of_fit_ref 1.025
_refine_ls_hydrogen_treatment constr
_refine_ls_matrix_type full
_refine_ls_number_parameters 163
_refine_ls_number_reflns 2817
_refine_ls_number_restraints 0
_refine_ls_restrained_S_all 1.025
_refine_ls_R_factor_all 0.0738
_refine_ls_R_factor_gt 0.0463
_refine_ls_shift/su_max 0.000
_refine_ls_shift/su_mean 0.000
_refine_ls_structure_factor_coef Fsqd
_refine_ls_weighting_details 'calc w=1/[\s^2^(Fo^2^)+(0.0634P)^2^+0.0000P] where P=(Fo^2^+2Fc^2^)/3'
_refine_ls_weighting_scheme calc
_refine_ls_wR_factor_gt 0.1119
_refine_ls_wR_factor_ref 0.1253
_reflns_number_gt 1878
_reflns_number_total 2795
_reflns_threshold_expression I>2sigma(I)
_cod_data_source_file rz2431.cif
_cod_data_source_block I
_cod_original_cell_volume 1124.9(6)
_cod_original_sg_symbol_H-M 'P 21/n'
_cod_database_code 2225968
_cod_database_fobs_code 2225968

loop_
_symmetry_equiv_pos_as_xyz
'x, y, z'
'-x+1/2, y+1/2, -z+1/2'
'-x, -y, -z'
'x-1/2, -y-1/2, z-1/2'

loop_
_atom_site_type_symbol
_atom_site_label
_atom_site_fract_x
_atom_site_fract_y
_atom_site_fract_z
_atom_site_U_iso_or_equiv
_atom_site_adp_type
_atom_site_calc_flag
_atom_site_refinement_flags
_atom_site_occupancy
_atom_site_disorder_assembly
_atom_site_disorder_group
O O1 1.0767(2) 0.57962(7) 0.09248(8) 0.0495(3) Uani d . 1 . .
C C8 0.6699(3) 0.51698(9) 0.25693(11) 0.0352(3) Uani d . 1 . .
C C2 0.8660(3) 0.57392(9) 0.24134(11) 0.0340(3) Uani d . 1 . .
C C10 0.7471(3) 0.70670(10) 0.39972(11) 0.0393(4) Uani d . 1 . .
H H10A 0.6198 0.7051 0.3439 0.047 Uiso calc R 1 . .
N N2 0.9971(2) 0.63123(8) 0.29290(9) 0.0400(3) Uani d . 1 . .
O O2 0.9021(2) 0.79318(8) 0.66799(7) 0.0508(3) Uani d . 1 . .
H H2B 0.8087 0.8338 0.6566 0.076 Uiso calc R 1 . .
C C9 0.9565(3) 0.66564(10) 0.39018(11) 0.0353(3) Uani d . 1 . .
C C6 0.4499(3) 0.40004(11) 0.15667(13) 0.0475(4) Uani d . 1 . .
H H6A 0.4190 0.3651 0.0969 0.057 Uiso calc R 1 . .
N N1 0.7719(2) 0.48427(9) 0.09663(9) 0.0444(4) Uani d . 1 . .
H H1A 0.7677 0.4596 0.0365 0.053 Uiso calc R 1 . .
C C12 0.9123(3) 0.75150(10) 0.57572(10) 0.0355(3) Uani d . 1 . .
C C4 0.3698(3) 0.44199(11) 0.32725(13) 0.0486(4) Uani d . 1 . .
H H4A 0.2835 0.4340 0.3808 0.058 Uiso calc R 1 . .
C C3 0.5427(3) 0.50578(11) 0.33753(12) 0.0429(4) Uani d . 1 . .
H H3A 0.5728 0.5405 0.3975 0.051 Uiso calc R 1 . .
C C7 0.6211(3) 0.46330(9) 0.16765(11) 0.0375(4) Uani d . 1 . .
C C1 0.9229(3) 0.54782(10) 0.13512(11) 0.0388(4) Uani d . 1 . .
C C11 0.7262(3) 0.74994(10) 0.49164(11) 0.0373(4) Uani d . 1 . .
H H11A 0.5860 0.7781 0.4968 0.045 Uiso calc R 1 . .
C C5 0.3247(3) 0.39038(11) 0.23869(14) 0.0513(4) Uani d . 1 . .
H H5A 0.2078 0.3481 0.2335 0.062 Uiso calc R 1 . .
C C13 1.1198(3) 0.70905(11) 0.56766(12) 0.0475(4) Uani d . 1 . .
H H13A 1.2441 0.7082 0.6248 0.057 Uiso calc R 1 . .
C C14 1.1421(3) 0.66800(12) 0.47483(12) 0.0473(4) Uani d . 1 . .
H H14A 1.2841 0.6415 0.4691 0.057 Uiso calc R 1 . .

loop_
_atom_site_aniso_label
_atom_site_aniso_U_11
_atom_site_aniso_U_22
_atom_site_aniso_U_33
_atom_site_aniso_U_12
_atom_site_aniso_U_13
_atom_site_aniso_U_23
O1 0.0656(8) 0.0479(7) 0.0418(6) -0.0122(6) 0.0279(6) -0.0074(5)
C8 0.0407(9) 0.0316(8) 0.0344(7) 0.0034(6) 0.0096(6) 0.0006(6)
C2 0.0396(9) 0.0333(8) 0.0311(7) 0.0018(6) 0.0118(6) -0.0011(6)
C10 0.0357(9) 0.0460(9) 0.0333(8) 0.0007(7) -0.0015(6) -0.0071(6)
N2 0.0444(8) 0.0408(7) 0.0370(7) -0.0015(6) 0.0132(6) -0.0065(6)
O2 0.0590(8) 0.0577(7) 0.0318(6) 0.0143(6) -0.0024(5) -0.0126(5)
C9 0.0372(8) 0.0367(8) 0.0329(7) -0.0032(6) 0.0088(6) -0.0056(6)
C6 0.0539(11) 0.0398(9) 0.0491(9) -0.0052(8) 0.0101(8) -0.0073(7)
N1 0.0591(9) 0.0440(8) 0.0339(7) -0.0101(7) 0.0185(6) -0.0116(6)
C12 0.0413(9) 0.0357(8) 0.0279(7) 0.0013(6) 0.0023(6) -0.0033(6)
C4 0.0496(11) 0.0488(10) 0.0525(10) -0.0006(8) 0.0228(8) 0.0083(8)
C3 0.0518(10) 0.0416(9) 0.0386(8) 0.0025(7) 0.0174(7) -0.0012(7)
C7 0.0439(9) 0.0342(8) 0.0360(8) 0.0011(7) 0.0116(7) -0.0002(6)
C1 0.0485(10) 0.0371(8) 0.0334(7) -0.0006(7) 0.0140(7) -0.0012(6)
C11 0.0339(8) 0.0399(8) 0.0375(8) 0.0037(7) 0.0047(6) -0.0065(7)
C5 0.0490(11) 0.0429(10) 0.0636(11) -0.0070(8) 0.0148(9) 0.0040(8)
C13 0.0405(10) 0.0587(11) 0.0384(8) 0.0079(8) -0.0061(7) -0.0083(8)
C14 0.0347(9) 0.0562(10) 0.0504(9) 0.0061(7) 0.0061(7) -0.0123(8)

loop_
_atom_type_symbol
_atom_type_description
_atom_type_scat_dispersion_real
_atom_type_scat_dispersion_imag
_atom_type_scat_source
C C 0.0033 0.0016 'International Tables Vol C Tables 4.2.6.8 and 6.1.1.4'
H H 0.0000 0.0000 'International Tables Vol C Tables 4.2.6.8 and 6.1.1.4'
N N 0.0061 0.0033 'International Tables Vol C Tables 4.2.6.8 and 6.1.1.4'
O O 0.0106 0.0060 'International Tables Vol C Tables 4.2.6.8 and 6.1.1.4'

loop_
_geom_angle_atom_site_label_1
_geom_angle_atom_site_label_2
_geom_angle_atom_site_label_3
_geom_angle_site_symmetry_1
_geom_angle_site_symmetry_3
_geom_angle
_geom_angle_publ_flag
C3 C8 C7 . . 119.14(14) ?
C3 C8 C2 . . 134.40(14) ?
C7 C8 C2 . . 106.41(12) ?
N2 C2 C8 . . 137.84(13) ?
N2 C2 C1 . . 116.76(13) ?
C8 C2 C1 . . 105.25(12) ?
C11 C10 C9 . . 120.48(14) ?
C11 C10 H10A . . 119.8 ?
C9 C10 H10A . . 119.8 ?
C2 N2 C9 . . 122.96(13) ?
C12 O2 H2B . . 109.5 ?
C14 C9 C10 . . 118.60(13) ?
C14 C9 N2 . . 118.64(14) ?
C10 C9 N2 . . 122.26(13) ?
C7 C6 C5 . . 117.31(15) ?
C7 C6 H6A . . 121.3 ?
C5 C6 H6A . . 121.3 ?
C1 N1 C7 . . 111.18(12) ?
C1 N1 H1A . . 124.4 ?
C7 N1 H1A . . 124.4 ?
C11 C12 C13 . . 119.48(13) ?
C11 C12 O2 . . 122.94(13) ?
C13 C12 O2 . . 117.57(13) ?
C3 C4 C5 . . 120.74(15) ?
C3 C4 H4A . . 119.6 ?
C5 C4 H4A . . 119.6 ?
C4 C3 C8 . . 118.99(15) ?
C4 C3 H3A . . 120.5 ?
C8 C3 H3A . . 120.5 ?
C6 C7 C8 . . 122.30(14) ?
C6 C7 N1 . . 127.65(14) ?
C8 C7 N1 . . 110.06(13) ?
O1 C1 N1 . . 126.69(13) ?
O1 C1 C2 . . 126.23(14) ?
N1 C1 C2 . . 107.08(12) ?
C12 C11 C10 . . 120.35(14) ?
C12 C11 H11A . . 119.8 ?
C10 C11 H11A . . 119.8 ?
C6 C5 C4 . . 121.52(16) ?
C6 C5 H5A . . 119.2 ?
C4 C5 H5A . . 119.2 ?
C12 C13 C14 . . 119.96(15) ?
C12 C13 H13A . . 120.0 ?
C14 C13 H13A . . 120.0 ?
C9 C14 C13 . . 121.07(15) ?
C9 C14 H14A . . 119.5 ?
C13 C14 H14A . . 119.5 ?

loop_
_geom_bond_atom_site_label_1
_geom_bond_atom_site_label_2
_geom_bond_site_symmetry_2
_geom_bond_distance
_geom_bond_publ_flag
O1 C1 . 1.2271(18) ?
C8 C3 . 1.388(2) ?
C8 C7 . 1.403(2) ?
C8 C2 . 1.472(2) ?
C2 N2 . 1.2682(19) ?
C2 C1 . 1.5197(19) ?
C10 C11 . 1.3835(19) ?
C10 C9 . 1.388(2) ?
C10 H10A . 0.9300 ?
N2 C9 . 1.4199(17) ?
O2 C12 . 1.3624(16) ?
O2 H2B . 0.8200 ?
C9 C14 . 1.383(2) ?
C6 C7 . 1.375(2) ?
C6 C5 . 1.393(2) ?
C6 H6A . 0.9300 ?
N1 C1 . 1.343(2) ?
N1 C7 . 1.4103(18) ?
N1 H1A . 0.8600 ?
C12 C11 . 1.380(2) ?
C12 C13 . 1.383(2) ?
C4 C3 . 1.388(2) ?
C4 C5 . 1.376(2) ?
C4 H4A . 0.9300 ?
C3 H3A . 0.9300 ?
C11 H11A . 0.9300 ?
C5 H5A . 0.9300 ?
C13 C14 . 1.380(2) ?
C13 H13A . 0.9300 ?
C14 H14A . 0.9300 ?

loop_
_geom_hbond_atom_site_label_D
_geom_hbond_atom_site_label_H
_geom_hbond_atom_site_label_A
_geom_hbond_site_symmetry_A
_geom_hbond_distance_DH
_geom_hbond_distance_HA
_geom_hbond_distance_DA
_geom_hbond_angle_DHA
O2 H2B O1 4_576 0.82 1.96 2.7628(17) 165.4
N1 H1A O1 3_765 0.86 2.12 2.9071(16) 152.6
C10 H10A O2 4_575 0.93 2.38 3.275(2) 160.2
C11 H11A O1 4_576 0.93 2.52 3.117(2) 122.4

loop_
_cod_related_entry_id
_cod_related_entry_database
_cod_related_entry_code
1 ChemSpider 531133
